data_7211836
loop_
_publ_author_name
'Felloni, Marina'
'Blake, Alexander J.'
'Hubberstey, Peter'
'Teat, Simon J.'
'Wilson, Claire'
'Schr\"oder, Martin'

_publ_section_title
;
 Transition metal dipicolinates as designer T-shaped building blocks
;
_journal_issue 5
_journal_name_full CrystEngComm
_journal_page_first 1576
_journal_paper_doi 10.1039/b915440j
_journal_volume 12
_journal_year 2010
_chemical_formula_moiety 'C17 H11 Co(II) N3 O4, 3(H2 O)'
_chemical_formula_sum 'C17 H17 Co N3 O7'
_chemical_formula_weight 434.27
_chemical_name_common '[dipicolinate Co(II) 4,4-bipy)] hydrated'
_chemical_name_systematic
;
Co(II) dipicolinate 4,4-bipyridyl complex tris hydrated
;
_space_group_IT_number 14
_symmetry_cell_setting monoclinic
_symmetry_space_group_name_Hall '-P 2yn'
_symmetry_space_group_name_H-M 'P 1 21/n 1'
_atom_sites_solution_hydrogens 'geometrically placed, H2O not located'
_atom_sites_solution_primary direct
_atom_sites_solution_secondary 'difference Fourier method'
_audit_creation_method SHELXL-97
_cell_angle_alpha 90.00
_cell_angle_beta 99.498(2)
_cell_angle_gamma 90.00
_cell_formula_units_Z 4
_cell_length_a 11.3573(7)
_cell_length_b 10.2450(7)
_cell_length_c 15.6754(13)
_cell_measurement_reflns_used 33012
_cell_measurement_temperature 120(2)
_cell_measurement_theta_max 27.5
_cell_measurement_theta_min 2.9
_cell_volume 1798.9(2)
_computing_cell_refinement 'COLLECT; DENZO'
_computing_data_collection 'COLLECT (Hooft, 1999); DENZO (Otwinowski and Minor, 1997)'
_computing_data_reduction 'COLLECT; DENZO; SORTAV'
_computing_molecular_graphics 'SHELXTL/PC version 5.03 (Sheldrick, 2008)'
_computing_publication_material 'SHELXL97; PLATON (Spek, 2003)'
_computing_structure_refinement 'SHELXL97 (Sheldrick, 2008)'
_computing_structure_solution SIR92
_diffrn_ambient_temperature 120(2)
_diffrn_detector_area_resol_mean 9.091
_diffrn_measured_fraction_theta_full 0.981
_diffrn_measured_fraction_theta_max 0.981
_diffrn_measurement_device_type 'Enraf Nonius KappaCCD area detector'
_diffrn_measurement_method 'phi and omega scans to fill Ewald sphere'
_diffrn_radiation_monochromator graphite
_diffrn_radiation_source 'fine-focus sealed tube'
_diffrn_radiation_type MoK\a
_diffrn_radiation_wavelength 0.71073
_diffrn_reflns_av_R_equivalents 0.132
_diffrn_reflns_av_sigmaI/netI 0.114
_diffrn_reflns_limit_h_max 14
_diffrn_reflns_limit_h_min -12
_diffrn_reflns_limit_k_max 13
_diffrn_reflns_limit_k_min -13
_diffrn_reflns_limit_l_max 20
_diffrn_reflns_limit_l_min -20
_diffrn_reflns_number 25068
_diffrn_reflns_theta_full 27.49
_diffrn_reflns_theta_max 27.49
_diffrn_reflns_theta_min 3.13
_diffrn_standards_decay_% 0
_diffrn_standards_number 0
_exptl_absorpt_coefficient_mu 1.001
_exptl_absorpt_correction_T_max 0.886
_exptl_absorpt_correction_T_min 0.835
_exptl_absorpt_correction_type empirical
_exptl_absorpt_process_details 'SORTAV (Blessing, 1995)'
_exptl_crystal_colour red
_exptl_crystal_density_diffrn 1.603
_exptl_crystal_density_method 'not measured'
_exptl_crystal_description prism
_exptl_crystal_F_000 892
_exptl_crystal_size_max 0.08
_exptl_crystal_size_mid 0.07
_exptl_crystal_size_min 0.02
_refine_diff_density_max 0.808
_refine_diff_density_min -0.600
_refine_diff_density_rms 0.130
_refine_ls_extinction_coef 0.0019(5)
_refine_ls_extinction_expression Fc^*^=kFc[1+0.001xFc^2^\l^3^/sin(2\q)]^-1/4^
_refine_ls_extinction_method SHELXL
_refine_ls_goodness_of_fit_ref 1.18
_refine_ls_hydrogen_treatment 'riding model'
_refine_ls_matrix_type full
_refine_ls_number_parameters 259
_refine_ls_number_reflns 4054
_refine_ls_number_restraints 0
_refine_ls_restrained_S_all 1.18
_refine_ls_R_factor_all 0.148
_refine_ls_R_factor_gt 0.0834
_refine_ls_shift/su_max 0.000
_refine_ls_shift/su_mean 0.000
_refine_ls_structure_factor_coef Fsqd
_refine_ls_weighting_details 'calc w=1/[\s^2^(Fo^2^)+(0.0204P)^2^+15.7300P] where P=(Fo^2^+2Fc^2^)/3'
_refine_ls_weighting_scheme calc
_refine_ls_wR_factor_gt 0.181
_refine_ls_wR_factor_ref 0.204
_reflns_number_gt 2425
_reflns_number_total 4054
_reflns_threshold_expression I>2sigma(I)
_cod_data_source_file b915440j.txt
_cod_data_source_block BPCOPC_Complex_5
_cod_depositor_comments
;
The following automatic conversions were performed:

'_symmetry_cell_setting' value 'Monoclinic' changed to 'monoclinic'
according to /home/saulius/struct/CIF-dictionaries/cif_core.dic
dictionary named 'cif_core.dic' version 2.4.2 from 2011-04-26.

Automatic conversion script
Id: cif_fix_values 1891 2012-01-12 08:04:46Z andrius 
;
_cod_original_sg_symbol_H-M P2(1)/n
_cod_database_code 7211836

loop_
_symmetry_equiv_pos_as_xyz
'x, y, z'
'-x+1/2, y+1/2, -z+1/2'
'-x, -y, -z'
'x-1/2, -y-1/2, z-1/2'

loop_
_atom_site_label
_atom_site_type_symbol
_atom_site_fract_x
_atom_site_fract_y
_atom_site_fract_z
_atom_site_U_iso_or_equiv
_atom_site_adp_type
_atom_site_occupancy
_atom_site_symmetry_multiplicity
_atom_site_calc_flag
_atom_site_refinement_flags
Co Co 1.25383(8) 0.75483(10) 0.69027(6) 0.0179(3) Uani 1 1 d .
N1 N 1.2140(5) 0.6416(5) 0.5796(4) 0.0178(12) Uani 1 1 d .
C2 C 1.1939(6) 0.5123(7) 0.5850(5) 0.0210(15) Uani 1 1 d .
C3 C 1.1537(7) 0.4376(7) 0.5126(4) 0.0261(16) Uani 1 1 d .
H3 H 1.1387 0.3469 0.5173 0.031 Uiso 1 1 calc R
C4 C 1.1360(8) 0.4999(8) 0.4323(5) 0.0324(18) Uani 1 1 d .
H4 H 1.1068 0.4518 0.3814 0.039 Uiso 1 1 calc R
C5 C 1.1609(7) 0.6311(7) 0.4268(5) 0.0279(17) Uani 1 1 d .
H5 H 1.1516 0.6737 0.3722 0.034 Uiso 1 1 calc R
C6 C 1.1997(6) 0.6995(7) 0.5024(5) 0.0212(15) Uani 1 1 d .
C7 C 1.2189(6) 0.4660(7) 0.6785(4) 0.0182(15) Uani 1 1 d .
O1 O 1.2080(4) 0.3454(4) 0.6918(3) 0.0199(11) Uani 1 1 d .
O2 O 1.2498(4) 0.5517(5) 0.7352(3) 0.0206(11) Uani 1 1 d .
C8 C 1.2314(6) 0.8432(7) 0.5090(5) 0.0222(16) Uani 1 1 d .
O3 O 1.2466(5) 0.9033(5) 0.4430(3) 0.0306(12) Uani 1 1 d .
O4 O 1.2420(4) 0.8908(5) 0.5857(3) 0.0213(11) Uani 1 1 d .
N1L N 1.0678(5) 0.7708(5) 0.6985(3) 0.0204(13) Uani 1 1 d .
C2L C 0.9885(6) 0.8259(6) 0.6366(5) 0.0220(15) Uani 1 1 d .
H2L H 1.0172 0.8670 0.5897 0.026 Uiso 1 1 calc R
C3L C 0.8675(6) 0.8262(6) 0.6371(4) 0.0198(15) Uani 1 1 d .
H3L H 0.8150 0.8667 0.5912 0.024 Uiso 1 1 calc R
C4L C 0.8219(5) 0.7672(6) 0.7049(4) 0.0134(13) Uani 1 1 d .
C5L C 0.9064(6) 0.7155(7) 0.7728(4) 0.0209(16) Uani 1 1 d .
H5L H 0.8804 0.6779 0.8219 0.025 Uiso 1 1 calc R
C6L C 1.0262(6) 0.7195(7) 0.7681(4) 0.0221(16) Uani 1 1 d .
H6L H 1.0818 0.6855 0.8148 0.027 Uiso 1 1 calc R
C7L C 0.6936(5) 0.7607(6) 0.7035(4) 0.0149(13) Uani 1 1 d .
C8L C 0.6180(6) 0.8638(7) 0.6729(5) 0.0226(16) Uani 1 1 d .
H8L H 0.6498 0.9418 0.6531 0.027 Uiso 1 1 calc R
C9L C 0.4976(6) 0.8520(7) 0.6716(5) 0.0276(17) Uani 1 1 d .
H9L H 0.4485 0.9241 0.6509 0.033 Uiso 1 1 calc R
N10L N 0.4450(5) 0.7473(5) 0.6972(3) 0.0181(11) Uani 1 1 d .
C11L C 0.5161(6) 0.6480(7) 0.7302(5) 0.0248(16) Uani 1 1 d .
H11 H 0.4808 0.5729 0.7511 0.030 Uiso 1 1 calc R
C12L C 0.6381(6) 0.6519(7) 0.7345(4) 0.0206(15) Uani 1 1 d .
H12 H 0.6853 0.5802 0.7587 0.025 Uiso 1 1 calc R
O1W O 1.1162(6) 0.1315(6) 0.5737(4) 0.0516(18) Uani 1 1 d .
O1R O 1.0681(7) 0.5920(8) 0.9629(4) 0.073(2) Uani 1 1 d .
O1S O 0.9813(15) 0.1371(15) 0.0130(11) 0.063(5) Uani 0.50 1 d P
O1T O 1.0000 0.0000 0.0000 0.067(6) Uiso 0.50 2 d SP
O1U O 0.988(2) 0.082(3) 0.0061(16) 0.026(6) Uiso 0.25 1 d P

loop_
_atom_site_aniso_label
_atom_site_aniso_U_11
_atom_site_aniso_U_22
_atom_site_aniso_U_33
_atom_site_aniso_U_23
_atom_site_aniso_U_13
_atom_site_aniso_U_12
Co 0.0183(5) 0.0160(5) 0.0191(5) -0.0007(4) 0.0022(3) -0.0006(4)
N1 0.017(3) 0.016(3) 0.020(3) 0.002(2) 0.003(2) 0.002(2)
C2 0.023(4) 0.015(3) 0.024(4) 0.002(3) 0.003(3) 0.003(3)
C3 0.036(4) 0.018(4) 0.023(4) 0.001(3) 0.000(3) -0.003(3)
C4 0.050(5) 0.025(4) 0.021(4) -0.003(3) 0.002(3) -0.002(4)
C5 0.045(5) 0.024(4) 0.015(4) 0.006(3) 0.002(3) 0.005(3)
C6 0.023(4) 0.017(3) 0.025(4) 0.002(3) 0.006(3) 0.001(3)
C7 0.012(3) 0.018(4) 0.025(4) 0.002(3) 0.002(3) 0.001(3)
O1 0.024(3) 0.014(2) 0.020(3) 0.0022(19) 0.001(2) -0.0017(19)
O2 0.023(3) 0.020(3) 0.018(3) -0.001(2) 0.0026(19) 0.002(2)
C8 0.017(4) 0.024(4) 0.025(4) 0.002(3) 0.004(3) 0.004(3)
O3 0.045(3) 0.020(3) 0.028(3) 0.005(2) 0.010(2) -0.002(2)
O4 0.023(3) 0.019(3) 0.022(3) -0.001(2) 0.003(2) -0.003(2)
N1L 0.026(3) 0.019(3) 0.016(3) -0.002(2) 0.003(2) 0.007(2)
C2L 0.029(4) 0.013(3) 0.024(4) 0.004(3) 0.003(3) -0.003(3)
C3L 0.022(4) 0.012(3) 0.024(4) 0.002(3) -0.002(3) 0.001(3)
C4L 0.020(3) 0.004(3) 0.017(3) -0.002(3) 0.005(2) 0.000(2)
C5L 0.019(4) 0.023(4) 0.020(4) 0.002(3) 0.004(3) -0.001(3)
C6L 0.024(4) 0.022(4) 0.021(4) -0.001(3) 0.003(3) 0.000(3)
C7L 0.022(3) 0.010(3) 0.011(3) -0.004(3) -0.002(2) 0.000(3)
C8L 0.017(4) 0.019(4) 0.032(4) 0.000(3) 0.007(3) -0.002(3)
C9L 0.023(4) 0.019(4) 0.039(5) -0.001(3) 0.001(3) 0.001(3)
N10L 0.031(3) 0.006(2) 0.017(3) -0.001(2) 0.003(2) -0.006(3)
C11L 0.023(4) 0.026(4) 0.025(4) 0.003(3) 0.006(3) -0.007(3)
C12L 0.018(4) 0.022(4) 0.021(4) 0.003(3) 0.002(3) 0.000(3)
O1W 0.086(5) 0.031(4) 0.032(3) -0.003(3) -0.007(3) 0.002(3)
O1R 0.100(6) 0.076(5) 0.042(4) -0.005(4) 0.007(4) 0.040(5)
O1S 0.084(12) 0.025(8) 0.075(11) -0.030(8) 0.004(8) 0.007(8)

loop_
_atom_type_symbol
_atom_type_description
_atom_type_scat_dispersion_real
_atom_type_scat_dispersion_imag
_atom_type_scat_source
C C 0.0033 0.0016 'International Tables Vol C Tables 4.2.6.8 and 6.1.1.4'
H H 0.0000 0.0000 'International Tables Vol C Tables 4.2.6.8 and 6.1.1.4'
N N 0.0061 0.0033 'International Tables Vol C Tables 4.2.6.8 and 6.1.1.4'
O O 0.0106 0.0060 'International Tables Vol C Tables 4.2.6.8 and 6.1.1.4'
Co Co 0.3494 0.9721 'International Tables Vol C Tables 4.2.6.8 and 6.1.1.4'

loop_
_geom_angle_atom_site_label_1
_geom_angle_atom_site_label_2
_geom_angle_atom_site_label_3
_geom_angle
_geom_angle_site_symmetry_1
_geom_angle_site_symmetry_3
_geom_angle_publ_flag
O1 Co N1 172.8(2) 2_756 . y
O1 Co O4 111.93(19) 2_756 . y
N1 Co O4 75.3(2) . . y
O1 Co N1L 88.56(19) 2_756 . y
N1 Co N1L 90.7(2) . . y
O4 Co N1L 93.39(19) . . y
O1 Co N10L 84.79(19) 2_756 1_655 y
N1 Co N10L 95.8(2) . 1_655 y
O4 Co N10L 89.83(19) . 1_655 y
O1 Co O2 98.73(18) 2_756 . y
N1 Co O2 74.09(19) . . y
O4 Co O2 149.30(18) . . y
N1L Co O2 88.8(2) . . y
N10L Co O2 91.38(19) 1_655 . y
C6 N1 C2 119.8(6) . . ?
C6 N1 Co 119.2(5) . . y
C2 N1 Co 120.8(5) . . y
N1 C2 C3 121.9(6) . . ?
N1 C2 C7 111.1(6) . . ?
C3 C2 C7 127.0(6) . . ?
C2 C3 C4 117.7(7) . . ?
C5 C4 C3 120.2(7) . . ?
C4 C5 C6 118.6(7) . . ?
N1 C6 C5 121.7(6) . . ?
N1 C6 C8 112.2(6) . . ?
C5 C6 C8 126.0(7) . . ?
O2 C7 O1 126.2(6) . . ?
O2 C7 C2 116.7(6) . . ?
O1 C7 C2 117.1(6) . . ?
C7 O1 Co 125.4(4) . 2_746 y
C7 O2 Co 116.9(4) . . y
O3 C8 O4 126.0(7) . . ?
O3 C8 C6 119.3(7) . . ?
O4 C8 C6 114.6(6) . . ?
C8 O4 Co 117.0(4) . . y
C2L N1L C6L 117.6(6) . . ?
C2L N1L Co 122.7(5) . . y
C6L N1L Co 119.6(4) . . y
N1L C2L C3L 123.4(7) . . ?
C2L C3L C4L 120.0(6) . . ?
C3L C4L C5L 116.4(6) . . ?
C3L C4L C7L 120.4(6) . . ?
C5L C4L C7L 123.2(6) . . ?
C6L C5L C4L 120.2(6) . . ?
N1L C6L C5L 122.1(6) . . ?
C8L C7L C12L 115.7(6) . . ?
C8L C7L C4L 121.9(6) . . ?
C12L C7L C4L 122.4(6) . . ?
C9L C8L C7L 119.6(7) . . ?
N10L C9L C8L 124.6(7) . . ?
C9L N10L C11L 117.2(6) . . ?
C9L N10L Co 117.2(5) . 1_455 y
C11L N10L Co 125.5(5) . 1_455 y
N10L C11L C12L 122.1(7) . . ?
C11L C12L C7L 120.7(6) . . ?

loop_
_geom_bond_atom_site_label_1
_geom_bond_atom_site_label_2
_geom_bond_distance
_geom_bond_site_symmetry_2
_geom_bond_publ_flag
Co O1 2.050(5) 2_756 y
Co N1 2.074(6) . y
Co O4 2.138(5) . y
Co N1L 2.145(6) . y
Co N10L 2.157(5) 1_655 y
Co O2 2.200(5) . y
N1 C6 1.333(9) . ?
N1 C2 1.349(9) . ?
C2 C3 1.383(10) . ?
C2 C7 1.523(9) . ?
C3 C4 1.395(10) . ?
C4 C5 1.380(11) . ?
C5 C6 1.385(10) . ?
C6 C8 1.515(10) . ?
C7 O2 1.258(8) . ?
C7 O1 1.262(8) . ?
C8 O3 1.240(8) . ?
C8 O4 1.285(8) . ?
N1L C2L 1.336(8) . ?
N1L C6L 1.362(9) . ?
C2L C3L 1.375(10) . ?
C3L C4L 1.395(9) . ?
C4L C5L 1.414(9) . ?
C4L C7L 1.455(9) . ?
C5L C6L 1.376(10) . ?
C7L C8L 1.396(9) . ?
C7L C12L 1.406(9) . ?
C8L C9L 1.369(10) . ?
C9L N10L 1.322(9) . ?
N10L C11L 1.348(9) . ?
C11L C12L 1.377(10) . ?
